data_4340104
loop_
_publ_author_name
'Kal, Subhadeep'
'Filatov, Alexander S.'
'Dinolfo, Peter H.'

_publ_section_title
;
 Electrocatalytic proton reduction by a dicobalt tetrakis-schiff base
 macrocycle in nonaqueous electrolyte.
;
_journal_issue 14
_journal_name_full 'Inorganic chemistry'
_journal_page_first 7137
_journal_page_last 7145
_journal_paper_doi 10.1021/ic500121f
_journal_volume 53
_journal_year 2014
_chemical_formula_moiety '2(C36 H51 Co2 N6 O4), 2(Cl O4), C2 H3 N'
_chemical_formula_sum 'C74 H105 Cl2 Co4 N13 O16'
_chemical_formula_weight 1739.33
_chemical_name_common '[Co2LAc](ClO4)'
_chemical_name_systematic
; 
 ? 
;
_space_group_IT_number 14
_symmetry_cell_setting monoclinic
_symmetry_Int_Tables_number 14
_symmetry_space_group_name_Hall '-P 2yn'
_symmetry_space_group_name_H-M 'P 1 21/n 1'
_atom_sites_solution_hydrogens geom
_atom_sites_solution_primary direct
_atom_sites_solution_secondary difmap
_audit_creation_method SHELXL-97
_cell_angle_alpha 90.00
_cell_angle_beta 106.425(3)
_cell_angle_gamma 90.00
_cell_formula_units_Z 2
_cell_length_a 12.290(3)
_cell_length_b 15.936(4)
_cell_length_c 21.465(5)
_cell_measurement_reflns_used 9951
_cell_measurement_temperature 100(2)
_cell_measurement_theta_max 27.76
_cell_measurement_theta_min 2.15
_cell_volume 4032.4(17)
_computing_cell_refinement 'SAINT Ver. 6.22  (Bruker-AXS, 2003)'
_computing_data_collection 'SMART Ver. 5.622 (Bruker-AXS, 2003)'
_computing_data_reduction 'SAINT Ver. 6.22'
_computing_molecular_graphics 'SHELXTL Ver. 6.14'
_computing_publication_material 'SHELXTL Ver. 6.14'
_computing_structure_refinement 'SHELXTL Ver. 6.14'
_computing_structure_solution 'SHELXTL Ver. 6.14 (Bruker-AXS, 2003)'
_diffrn_ambient_temperature 100(2)
_diffrn_measured_fraction_theta_full 1.000
_diffrn_measured_fraction_theta_max 0.985
_diffrn_measurement_device_type 'Bruker SMART APEX CCD area-detector'
_diffrn_measurement_method '0.30\% \w scans'
_diffrn_radiation_monochromator graphite
_diffrn_radiation_source 'fine-focus sealed tube'
_diffrn_radiation_type Mo-K\a
_diffrn_radiation_wavelength 0.71073
_diffrn_reflns_av_R_equivalents 0.0533
_diffrn_reflns_av_sigmaI/netI 0.0428
_diffrn_reflns_limit_h_max 16
_diffrn_reflns_limit_h_min -15
_diffrn_reflns_limit_k_max 20
_diffrn_reflns_limit_k_min -20
_diffrn_reflns_limit_l_max 27
_diffrn_reflns_limit_l_min -27
_diffrn_reflns_number 41963
_diffrn_reflns_theta_full 25.00
_diffrn_reflns_theta_max 27.84
_diffrn_reflns_theta_min 1.62
_exptl_absorpt_coefficient_mu 0.947
_exptl_absorpt_correction_T_max 0.8556
_exptl_absorpt_correction_T_min 0.7774
_exptl_absorpt_correction_type multi-scan
_exptl_absorpt_process_details
;
SADABS  (Bruker-AXS, 2003)
;
_exptl_crystal_colour red-brown
_exptl_crystal_density_diffrn 1.433
_exptl_crystal_density_method 'not measured'
_exptl_crystal_description block
_exptl_crystal_F_000 1820
_exptl_crystal_size_max 0.28
_exptl_crystal_size_mid 0.18
_exptl_crystal_size_min 0.17
_refine_diff_density_max 1.390
_refine_diff_density_min -1.048
_refine_diff_density_rms 0.099
_refine_ls_extinction_method none
_refine_ls_goodness_of_fit_ref 1.046
_refine_ls_hydrogen_treatment constr
_refine_ls_matrix_type full
_refine_ls_number_parameters 500
_refine_ls_number_reflns 9431
_refine_ls_number_restraints 0
_refine_ls_restrained_S_all 1.046
_refine_ls_R_factor_all 0.0591
_refine_ls_R_factor_gt 0.0488
_refine_ls_shift/su_max 0.000
_refine_ls_shift/su_mean 0.000
_refine_ls_structure_factor_coef Fsqd
_refine_ls_weighting_details 'calc w=1/[\s^2^(Fo^2^)+(0.0763P)^2^+4.3188P] where P=(Fo^2^+2Fc^2^)/3'
_refine_ls_weighting_scheme calc
_refine_ls_wR_factor_gt 0.1294
_refine_ls_wR_factor_ref 0.1388
_reflns_number_gt 7804
_reflns_number_total 9431
_reflns_threshold_expression I>2\s(I)
_cod_data_source_file ic500121f_si_002.cif
_cod_data_source_block '[Co2LAc](ClO4)'
_cod_depositor_comments
;
The following automatic conversions were performed:

'_symmetry_cell_setting' value 'Monoclinic' changed to 'monoclinic'
according to
/usr/data/users/saulius/crontab/automatic-downloads/rss-feeds/ACS/lib/dictionaries/cif_core.dic
dictionary named 'cif_core.dic' version 2.4.2 from 2011-04-26.

Automatic conversion script
Id: cif_fix_values 2281 2013-09-26 08:29:07Z andrius 

 Adding full bibliography for 4340104.cif.
;
_cod_original_cell_volume 4032.2(18)
_cod_original_sg_symbol_Hall '-P 2yn      '
_cod_original_sg_symbol_H-M 'P 1 21/n 1  '
_cod_database_code 4340104

loop_
_symmetry_equiv_pos_as_xyz
'x, y, z'
'-x+1/2, y+1/2, -z+1/2'
'-x, -y, -z'
'x-1/2, -y-1/2, z-1/2'

loop_
_atom_site_label
_atom_site_type_symbol
_atom_site_fract_x
_atom_site_fract_y
_atom_site_fract_z
_atom_site_U_iso_or_equiv
_atom_site_adp_type
_atom_site_occupancy
_atom_site_symmetry_multiplicity
_atom_site_calc_flag
_atom_site_refinement_flags
_atom_site_disorder_assembly
_atom_site_disorder_group
Co1 Co 0.09195(3) 0.412583(19) 0.189168(15) 0.01635(10) Uani 1 1 d . . .
Co2 Co 0.02839(3) 0.27057(2) 0.078009(15) 0.01689(10) Uani 1 1 d . . .
N1 N 0.00195(17) 0.43667(13) 0.25570(10) 0.0206(4) Uani 1 1 d . . .
N2 N 0.14162(17) 0.55042(13) 0.22206(10) 0.0199(4) Uani 1 1 d . . .
N3 N 0.25304(17) 0.40511(12) 0.25539(10) 0.0184(4) Uani 1 1 d . . .
N4 N 0.11473(18) 0.26439(14) 0.00830(10) 0.0225(4) Uani 1 1 d . . .
N5 N -0.10665(17) 0.19892(14) -0.02048(10) 0.0231(4) Uani 1 1 d . . .
N6 N 0.00755(16) 0.14775(13) 0.10585(10) 0.0184(4) Uani 1 1 d . . .
O1 O 0.00247(14) 0.30018(11) 0.17196(8) 0.0188(3) Uani 1 1 d . . .
O2 O 0.16832(13) 0.34029(11) 0.12859(8) 0.0199(3) Uani 1 1 d . . .
O3 O -0.07391(14) 0.36761(11) 0.03889(8) 0.0228(4) Uani 1 1 d . . .
O4 O -0.00977(15) 0.47226(11) 0.10940(9) 0.0234(4) Uani 1 1 d . . .
Cl1 Cl 0.77908(6) 0.91679(5) 0.11795(4) 0.0407(2) Uani 1 1 d . . .
O5 O 0.7146(2) 0.84217(16) 0.11017(13) 0.0513(6) Uani 1 1 d . . .
O6 O 0.7883(3) 0.9403(3) 0.05402(18) 0.0910(13) Uani 1 1 d . . .
O7 O 0.7233(3) 0.9803(2) 0.1405(2) 0.0943(13) Uani 1 1 d . . .
O8 O 0.8924(2) 0.90457(18) 0.15747(14) 0.0543(7) Uani 1 1 d . . .
C1 C 0.0206(3) 0.01746(19) 0.39023(15) 0.0346(6) Uani 1 1 d . . .
H1A H 0.1002 0.0348 0.4003 0.052 Uiso 1 1 calc R . .
H1B H 0.0011 -0.0167 0.3507 0.052 Uiso 1 1 calc R . .
H1C H 0.0092 -0.0155 0.4264 0.052 Uiso 1 1 calc R . .
C2 C -0.1805(3) 0.0672(2) 0.35795(19) 0.0450(8) Uani 1 1 d . . .
H2A H -0.1963 0.0389 0.3158 0.068 Uiso 1 1 calc R . .
H2B H -0.2298 0.1165 0.3540 0.068 Uiso 1 1 calc R . .
H2C H -0.1950 0.0286 0.3902 0.068 Uiso 1 1 calc R . .
C3 C -0.0333(4) 0.1428(2) 0.44369(16) 0.0591(11) Uani 1 1 d . . .
H3A H -0.0496 0.1062 0.4766 0.089 Uiso 1 1 calc R . .
H3B H -0.0823 0.1924 0.4375 0.089 Uiso 1 1 calc R . .
H3C H 0.0463 0.1604 0.4580 0.089 Uiso 1 1 calc R . .
C4 C -0.0554(2) 0.09525(17) 0.37973(13) 0.0263(5) Uani 1 1 d . . .
C5 C -0.0343(2) 0.15054(16) 0.32588(11) 0.0202(5) Uani 1 1 d . . .
C6 C -0.0260(2) 0.11587(15) 0.26788(12) 0.0193(5) Uani 1 1 d . . .
H6 H -0.0299 0.0566 0.2631 0.023 Uiso 1 1 calc R . .
C7 C -0.01229(18) 0.16475(15) 0.21605(11) 0.0169(4) Uani 1 1 d . . .
C8 C -0.00838(18) 0.25406(15) 0.22018(11) 0.0171(4) Uani 1 1 d . . .
C9 C -0.0333(2) 0.23777(15) 0.32905(12) 0.0194(5) Uani 1 1 d . . .
H9 H -0.0414 0.2636 0.3674 0.023 Uiso 1 1 calc R . .
C10 C -0.02106(19) 0.28948(15) 0.27895(12) 0.0183(5) Uani 1 1 d . . .
C11 C -0.0280(2) 0.37919(15) 0.28902(12) 0.0204(5) Uani 1 1 d . . .
H11 H -0.0574 0.3967 0.3234 0.025 Uiso 1 1 calc R . .
C12 C -0.0080(2) 0.52432(16) 0.27540(14) 0.0264(5) Uani 1 1 d . . .
H12A H 0.0376 0.5325 0.3210 0.032 Uiso 1 1 calc R . .
H12B H -0.0881 0.5372 0.2723 0.032 Uiso 1 1 calc R . .
C13 C 0.0340(2) 0.58241(15) 0.23143(14) 0.0245(5) Uani 1 1 d . . .
H13A H -0.0240 0.5867 0.1888 0.029 Uiso 1 1 calc R . .
H13B H 0.0463 0.6392 0.2509 0.029 Uiso 1 1 calc R . .
C14 C 0.1746(2) 0.60130(17) 0.17302(13) 0.0276(6) Uani 1 1 d . . .
H14A H 0.1861 0.6596 0.1879 0.041 Uiso 1 1 calc R . .
H14B H 0.1144 0.5989 0.1318 0.041 Uiso 1 1 calc R . .
H14C H 0.2452 0.5792 0.1667 0.041 Uiso 1 1 calc R . .
C15 C 0.2353(2) 0.54990(16) 0.28358(12) 0.0225(5) Uani 1 1 d . . .
H15A H 0.2143 0.5858 0.3160 0.027 Uiso 1 1 calc R . .
H15B H 0.3045 0.5737 0.2755 0.027 Uiso 1 1 calc R . .
C16 C 0.2605(2) 0.46069(15) 0.31094(11) 0.0203(5) Uani 1 1 d . . .
H16A H 0.3374 0.4580 0.3419 0.024 Uiso 1 1 calc R . .
H16B H 0.2046 0.4438 0.3339 0.024 Uiso 1 1 calc R . .
C17 C 0.34722(19) 0.37868(15) 0.24743(11) 0.0187(5) Uani 1 1 d . . .
H17 H 0.4139 0.3899 0.2817 0.022 Uiso 1 1 calc R . .
C18 C 0.27337(19) 0.31727(15) 0.13425(11) 0.0180(4) Uani 1 1 d . . .
C19 C 0.36251(19) 0.33366(15) 0.19174(12) 0.0185(5) Uani 1 1 d . . .
C20 C 0.4747(2) 0.31063(15) 0.19549(12) 0.0202(5) Uani 1 1 d . . .
H20 H 0.5324 0.3228 0.2344 0.024 Uiso 1 1 calc R . .
C21 C 0.5054(2) 0.27102(15) 0.14528(12) 0.0198(5) Uani 1 1 d . . .
C22 C 0.6303(2) 0.25082(17) 0.15150(13) 0.0232(5) Uani 1 1 d . . .
C23 C 0.6905(2) 0.22059(18) 0.22036(14) 0.0269(6) Uani 1 1 d . . .
H23A H 0.7674 0.2020 0.2223 0.040 Uiso 1 1 calc R . .
H23B H 0.6481 0.1737 0.2317 0.040 Uiso 1 1 calc R . .
H23C H 0.6946 0.2667 0.2511 0.040 Uiso 1 1 calc R . .
C24 C 0.6889(2) 0.3301(2) 0.13720(18) 0.0403(8) Uani 1 1 d . . .
H24A H 0.6859 0.3736 0.1690 0.060 Uiso 1 1 calc R . .
H24B H 0.6501 0.3502 0.0934 0.060 Uiso 1 1 calc R . .
H24C H 0.7682 0.3174 0.1401 0.060 Uiso 1 1 calc R . .
C25 C 0.6410(3) 0.1814(2) 0.10394(17) 0.0456(9) Uani 1 1 d . . .
H25A H 0.6085 0.2011 0.0593 0.068 Uiso 1 1 calc R . .
H25B H 0.6000 0.1314 0.1114 0.068 Uiso 1 1 calc R . .
H25C H 0.7212 0.1676 0.1108 0.068 Uiso 1 1 calc R . .
C26 C 0.4178(2) 0.25545(16) 0.08919(12) 0.0204(5) Uani 1 1 d . . .
H26 H 0.4358 0.2292 0.0536 0.025 Uiso 1 1 calc R . .
C27 C 0.30417(19) 0.27673(15) 0.08268(12) 0.0189(5) Uani 1 1 d . . .
C28 C 0.2232(2) 0.26318(17) 0.01953(12) 0.0246(5) Uani 1 1 d . . .
H28 H 0.2526 0.2526 -0.0162 0.030 Uiso 1 1 calc R . .
C29 C 0.0453(2) 0.26492(19) -0.05976(13) 0.0295(6) Uani 1 1 d . . .
H29A H 0.0942 0.2563 -0.0888 0.035 Uiso 1 1 calc R . .
H29B H 0.0067 0.3198 -0.0704 0.035 Uiso 1 1 calc R . .
C30 C -0.0411(2) 0.1959(2) -0.06964(13) 0.0300(6) Uani 1 1 d . . .
H30A H -0.0944 0.2007 -0.1137 0.036 Uiso 1 1 calc R . .
H30B H -0.0022 0.1410 -0.0666 0.036 Uiso 1 1 calc R . .
C31 C -0.2160(2) 0.24028(19) -0.04774(15) 0.0330(6) Uani 1 1 d . . .
H31A H -0.2625 0.2066 -0.0837 0.049 Uiso 1 1 calc R . .
H31B H -0.2037 0.2960 -0.0638 0.049 Uiso 1 1 calc R . .
H31C H -0.2551 0.2459 -0.0140 0.049 Uiso 1 1 calc R . .
C32 C -0.1198(2) 0.11342(16) 0.00131(12) 0.0214(5) Uani 1 1 d . . .
H32A H -0.1358 0.0745 -0.0361 0.026 Uiso 1 1 calc R . .
H32B H -0.1843 0.1112 0.0203 0.026 Uiso 1 1 calc R . .
C33 C -0.0111(2) 0.08711(15) 0.05190(12) 0.0212(5) Uani 1 1 d . . .
H33A H -0.0189 0.0296 0.0676 0.025 Uiso 1 1 calc R . .
H33B H 0.0536 0.0880 0.0330 0.025 Uiso 1 1 calc R . .
C34 C -0.01077(19) 0.11888(15) 0.15803(11) 0.0177(4) Uani 1 1 d . . .
H34 H -0.0250 0.0603 0.1585 0.021 Uiso 1 1 calc R . .
C35 C -0.07293(19) 0.44253(16) 0.05752(12) 0.0200(5) Uani 1 1 d . . .
C36 C -0.1552(2) 0.50203(17) 0.01279(13) 0.0269(5) Uani 1 1 d . . .
H36A H -0.1288 0.5141 -0.0253 0.040 Uiso 1 1 calc R . .
H36B H -0.1594 0.5544 0.0359 0.040 Uiso 1 1 calc R . .
H36C H -0.2305 0.4761 -0.0012 0.040 Uiso 1 1 calc R . .
N7 N 0.6002(7) 0.0499(5) 0.9303(4) 0.0669(19) Uiso 0.50 1 d P A -1
C37 C 0.4947(10) -0.0087(7) 1.0088(5) 0.055(2) Uiso 0.50 1 d P A -1
H37A H 0.4465 0.0357 1.0182 0.083 Uiso 0.50 1 calc PR A -1
H37B H 0.5485 -0.0275 1.0494 0.083 Uiso 0.50 1 calc PR A -1
H37C H 0.4473 -0.0560 0.9881 0.083 Uiso 0.50 1 calc PR A -1
C38 C 0.5558(7) 0.0231(5) 0.9661(4) 0.0526(18) Uiso 0.50 1 d P A -1

loop_
_atom_site_aniso_label
_atom_site_aniso_U_11
_atom_site_aniso_U_22
_atom_site_aniso_U_33
_atom_site_aniso_U_23
_atom_site_aniso_U_13
_atom_site_aniso_U_12
Co1 0.01293(16) 0.01603(17) 0.01957(17) -0.00010(12) 0.00375(12) 0.00020(11)
Co2 0.01452(16) 0.01781(17) 0.01807(17) -0.00038(12) 0.00417(12) 0.00045(11)
N1 0.0170(9) 0.0175(10) 0.0278(11) -0.0046(8) 0.0072(8) 0.0003(8)
N2 0.0160(9) 0.0179(10) 0.0230(10) 0.0008(8) 0.0012(8) -0.0010(8)
N3 0.0181(9) 0.0181(10) 0.0182(9) 0.0001(8) 0.0042(7) 0.0015(7)
N4 0.0180(10) 0.0303(12) 0.0182(10) -0.0028(8) 0.0034(8) 0.0003(8)
N5 0.0190(10) 0.0219(10) 0.0248(10) 0.0017(8) 0.0004(8) -0.0006(8)
N6 0.0164(9) 0.0180(10) 0.0199(10) -0.0031(8) 0.0039(7) 0.0024(7)
O1 0.0198(8) 0.0164(8) 0.0219(8) -0.0001(6) 0.0087(7) -0.0003(6)
O2 0.0122(7) 0.0253(9) 0.0219(8) -0.0030(7) 0.0041(6) 0.0003(6)
O3 0.0190(8) 0.0212(9) 0.0250(9) -0.0020(7) 0.0013(7) 0.0019(7)
O4 0.0217(8) 0.0194(9) 0.0256(9) 0.0006(7) 0.0012(7) 0.0002(7)
Cl1 0.0187(3) 0.0312(4) 0.0695(5) 0.0168(3) 0.0082(3) 0.0010(3)
O5 0.0529(15) 0.0485(15) 0.0626(16) -0.0116(12) 0.0326(13) -0.0228(12)
O6 0.0521(17) 0.123(3) 0.088(2) 0.067(2) 0.0054(16) -0.0146(19)
O7 0.0511(18) 0.0505(18) 0.176(4) -0.035(2) 0.024(2) 0.0090(14)
O8 0.0268(12) 0.0665(18) 0.0618(16) 0.0116(13) -0.0003(11) 0.0108(11)
C1 0.0367(15) 0.0329(15) 0.0361(15) 0.0147(12) 0.0135(12) 0.0082(12)
C2 0.0344(16) 0.050(2) 0.058(2) 0.0254(17) 0.0253(15) 0.0078(14)
C3 0.121(4) 0.0359(18) 0.0262(16) 0.0028(14) 0.0309(19) 0.001(2)
C4 0.0352(14) 0.0228(13) 0.0235(13) 0.0040(10) 0.0124(11) 0.0036(11)
C5 0.0172(11) 0.0232(12) 0.0196(11) 0.0032(9) 0.0043(9) 0.0018(9)
C6 0.0171(11) 0.0170(11) 0.0226(11) 0.0017(9) 0.0037(9) 0.0028(9)
C7 0.0126(10) 0.0178(11) 0.0193(11) 0.0004(9) 0.0030(8) 0.0032(8)
C8 0.0108(10) 0.0187(11) 0.0213(11) -0.0006(9) 0.0037(8) 0.0009(8)
C9 0.0165(11) 0.0226(12) 0.0194(11) -0.0019(9) 0.0054(9) 0.0004(9)
C10 0.0135(10) 0.0187(11) 0.0230(12) -0.0025(9) 0.0053(9) -0.0006(8)
C11 0.0187(11) 0.0204(12) 0.0237(12) -0.0035(9) 0.0086(9) -0.0006(9)
C12 0.0238(12) 0.0180(12) 0.0407(15) -0.0070(11) 0.0144(11) -0.0008(10)
C13 0.0209(12) 0.0151(11) 0.0369(14) -0.0032(10) 0.0069(10) 0.0021(9)
C14 0.0288(14) 0.0235(13) 0.0291(13) 0.0069(11) 0.0059(11) -0.0055(10)
C15 0.0200(12) 0.0233(12) 0.0218(12) -0.0017(10) 0.0017(9) -0.0012(9)
C16 0.0186(11) 0.0234(12) 0.0177(11) -0.0009(9) 0.0033(9) 0.0018(9)
C17 0.0151(10) 0.0198(11) 0.0194(11) 0.0012(9) 0.0019(8) -0.0001(9)
C18 0.0150(10) 0.0188(11) 0.0205(11) 0.0037(9) 0.0057(8) -0.0011(8)
C19 0.0159(11) 0.0167(11) 0.0227(12) 0.0024(9) 0.0051(9) -0.0007(8)
C20 0.0157(11) 0.0195(11) 0.0234(12) 0.0026(9) 0.0025(9) 0.0003(9)
C21 0.0143(11) 0.0182(11) 0.0266(12) 0.0024(9) 0.0050(9) 0.0025(9)
C22 0.0157(11) 0.0248(12) 0.0290(13) 0.0015(10) 0.0061(9) 0.0046(9)
C23 0.0146(11) 0.0289(14) 0.0364(15) 0.0053(11) 0.0060(10) 0.0026(10)
C24 0.0188(13) 0.0425(18) 0.062(2) 0.0264(15) 0.0154(13) 0.0061(12)
C25 0.0268(15) 0.061(2) 0.0443(18) -0.0183(16) 0.0033(13) 0.0192(15)
C26 0.0184(11) 0.0222(12) 0.0223(12) 0.0018(9) 0.0085(9) 0.0015(9)
C27 0.0138(11) 0.0224(12) 0.0207(11) 0.0011(9) 0.0052(9) -0.0002(9)
C28 0.0208(12) 0.0339(14) 0.0194(12) -0.0021(10) 0.0061(9) 0.0019(10)
C29 0.0231(13) 0.0405(16) 0.0230(13) -0.0004(11) 0.0037(10) 0.0001(11)
C30 0.0289(14) 0.0374(16) 0.0214(12) -0.0001(11) 0.0036(10) -0.0052(12)
C31 0.0232(13) 0.0298(15) 0.0387(16) 0.0000(12) -0.0031(11) 0.0011(11)
C32 0.0205(11) 0.0211(12) 0.0213(11) -0.0049(9) 0.0038(9) -0.0015(9)
C33 0.0235(12) 0.0191(12) 0.0200(11) -0.0046(9) 0.0046(9) -0.0003(9)
C34 0.0142(10) 0.0159(11) 0.0210(11) -0.0006(9) 0.0015(8) 0.0030(8)
C35 0.0136(10) 0.0222(12) 0.0235(12) 0.0019(9) 0.0043(9) 0.0000(9)
C36 0.0248(13) 0.0240(13) 0.0274(13) 0.0008(10) 0.0002(10) 0.0042(10)

loop_
_atom_type_symbol
_atom_type_description
_atom_type_scat_dispersion_real
_atom_type_scat_dispersion_imag
_atom_type_scat_source
C C 0.0033 0.0016 'International Tables Vol C Tables 4.2.6.8 and 6.1.1.4'
H H 0.0000 0.0000 'International Tables Vol C Tables 4.2.6.8 and 6.1.1.4'
N N 0.0061 0.0033 'International Tables Vol C Tables 4.2.6.8 and 6.1.1.4'
O O 0.0106 0.0060 'International Tables Vol C Tables 4.2.6.8 and 6.1.1.4'
Cl Cl 0.1484 0.1585 'International Tables Vol C Tables 4.2.6.8 and 6.1.1.4'
Co Co 0.3494 0.9721 'International Tables Vol C Tables 4.2.6.8 and 6.1.1.4'

loop_
_geom_angle_atom_site_label_1
_geom_angle_atom_site_label_2
_geom_angle_atom_site_label_3
_geom_angle
O4 Co1 N1 99.88(8)
O4 Co1 O1 94.84(7)
N1 Co1 O1 85.62(7)
O4 Co1 N3 146.42(8)
N1 Co1 N3 97.43(8)
O1 Co1 N3 115.06(7)
O4 Co1 O2 90.62(7)
N1 Co1 O2 158.09(8)
O1 Co1 O2 74.30(7)
N3 Co1 O2 83.61(7)
O4 Co1 N2 82.04(7)
N1 Co1 N2 76.26(8)
O1 Co1 N2 160.72(7)
N3 Co1 N2 74.42(7)
O2 Co1 N2 124.58(7)
O3 Co2 N4 97.01(8)
O3 Co2 O2 97.69(7)
N4 Co2 O2 83.41(8)
O3 Co2 N6 136.55(8)
N4 Co2 N6 107.03(8)
O2 Co2 N6 120.22(7)
O3 Co2 O1 88.99(7)
N4 Co2 O1 156.78(7)
O2 Co2 O1 73.54(6)
N6 Co2 O1 82.88(7)
C11 N1 C12 117.2(2)
C11 N1 Co1 123.12(17)
C12 N1 Co1 118.44(16)
C14 N2 C13 110.1(2)
C14 N2 C15 109.71(19)
C13 N2 C15 112.2(2)
C14 N2 Co1 113.75(16)
C13 N2 Co1 101.39(14)
C15 N2 Co1 109.51(15)
C17 N3 C16 116.9(2)
C17 N3 Co1 130.00(17)
C16 N3 Co1 110.39(14)
C28 N4 C29 117.8(2)
C28 N4 Co2 125.60(17)
C29 N4 Co2 116.55(17)
C31 N5 C32 112.0(2)
C31 N5 C30 110.4(2)
C32 N5 C30 108.9(2)
C34 N6 C33 114.9(2)
C34 N6 Co2 130.60(17)
C33 N6 Co2 113.25(15)
C8 O1 Co1 120.74(15)
C8 O1 Co2 133.25(15)
Co1 O1 Co2 98.19(7)
C18 O2 Co2 123.06(15)
C18 O2 Co1 132.96(15)
Co2 O2 Co1 99.49(7)
C35 O3 Co2 130.20(16)
C35 O4 Co1 130.14(16)
O7 Cl1 O5 109.90(19)
O7 Cl1 O8 112.9(2)
O5 Cl1 O8 112.13(17)
O7 Cl1 O6 108.6(3)
O5 Cl1 O6 107.2(2)
O8 Cl1 O6 105.82(18)
C4 C1 H1A 109.5
C4 C1 H1B 109.5
H1A C1 H1B 109.5
C4 C1 H1C 109.5
H1A C1 H1C 109.5
H1B C1 H1C 109.5
C4 C2 H2A 109.5
C4 C2 H2B 109.5
H2A C2 H2B 109.5
C4 C2 H2C 109.5
H2A C2 H2C 109.5
H2B C2 H2C 109.5
C4 C3 H3A 109.5
C4 C3 H3B 109.5
H3A C3 H3B 109.5
C4 C3 H3C 109.5
H3A C3 H3C 109.5
H3B C3 H3C 109.5
C3 C4 C1 108.9(3)
C3 C4 C5 111.6(2)
C1 C4 C5 110.5(2)
C3 C4 C2 109.0(3)
C1 C4 C2 109.0(2)
C5 C4 C2 107.8(2)
C9 C5 C6 116.0(2)
C9 C5 C4 122.6(2)
C6 C5 C4 121.1(2)
C5 C6 C7 122.9(2)
C5 C6 H6 118.6
C7 C6 H6 118.6
C6 C7 C8 120.9(2)
C6 C7 C34 115.7(2)
C8 C7 C34 123.3(2)
O1 C8 C7 121.4(2)
O1 C8 C10 122.5(2)
C7 C8 C10 116.0(2)
C5 C9 C10 123.6(2)
C5 C9 H9 118.2
C10 C9 H9 118.2
C9 C10 C8 120.6(2)
C9 C10 C11 116.3(2)
C8 C10 C11 123.1(2)
N1 C11 C10 125.7(2)
N1 C11 H11 117.1
C10 C11 H11 117.1
N1 C12 C13 109.3(2)
N1 C12 H12A 109.8
C13 C12 H12A 109.8
N1 C12 H12B 109.8
C13 C12 H12B 109.8
H12A C12 H12B 108.3
N2 C13 C12 110.4(2)
N2 C13 H13A 109.6
C12 C13 H13A 109.6
N2 C13 H13B 109.6
C12 C13 H13B 109.6
H13A C13 H13B 108.1
N2 C14 H14A 109.5
N2 C14 H14B 109.5
H14A C14 H14B 109.5
N2 C14 H14C 109.5
H14A C14 H14C 109.5
H14B C14 H14C 109.5
N2 C15 C16 111.5(2)
N2 C15 H15A 109.3
C16 C15 H15A 109.3
N2 C15 H15B 109.3
C16 C15 H15B 109.3
H15A C15 H15B 108.0
N3 C16 C15 106.77(19)
N3 C16 H16A 110.4
C15 C16 H16A 110.4
N3 C16 H16B 110.4
C15 C16 H16B 110.4
H16A C16 H16B 108.6
N3 C17 C19 127.0(2)
N3 C17 H17 116.5
C19 C17 H17 116.5
O2 C18 C27 121.7(2)
O2 C18 C19 121.6(2)
C27 C18 C19 116.7(2)
C20 C19 C18 120.2(2)
C20 C19 C17 115.8(2)
C18 C19 C17 123.9(2)
C21 C20 C19 123.4(2)
C21 C20 H20 118.3
C19 C20 H20 118.3
C20 C21 C26 116.0(2)
C20 C21 C22 120.8(2)
C26 C21 C22 123.1(2)
C24 C22 C23 109.1(2)
C24 C22 C25 109.2(3)
C23 C22 C25 107.8(2)
C24 C22 C21 109.0(2)
C23 C22 C21 110.4(2)
C25 C22 C21 111.3(2)
C22 C23 H23A 109.5
C22 C23 H23B 109.5
H23A C23 H23B 109.5
C22 C23 H23C 109.5
H23A C23 H23C 109.5
H23B C23 H23C 109.5
C22 C24 H24A 109.5
C22 C24 H24B 109.5
H24A C24 H24B 109.5
C22 C24 H24C 109.5
H24A C24 H24C 109.5
H24B C24 H24C 109.5
C22 C25 H25A 109.5
C22 C25 H25B 109.5
H25A C25 H25B 109.5
C22 C25 H25C 109.5
H25A C25 H25C 109.5
H25B C25 H25C 109.5
C21 C26 C27 123.1(2)
C21 C26 H26 118.4
C27 C26 H26 118.4
C26 C27 C18 120.5(2)
C26 C27 C28 117.1(2)
C18 C27 C28 122.0(2)
N4 C28 C27 125.0(2)
N4 C28 H28 117.5
C27 C28 H28 117.5
N4 C29 C30 109.0(2)
N4 C29 H29A 109.9
C30 C29 H29A 109.9
N4 C29 H29B 109.9
C30 C29 H29B 109.9
H29A C29 H29B 108.3
N5 C30 C29 112.1(2)
N5 C30 H30A 109.2
C29 C30 H30A 109.2
N5 C30 H30B 109.2
C29 C30 H30B 109.2
H30A C30 H30B 107.9
N5 C31 H31A 109.5
N5 C31 H31B 109.5
H31A C31 H31B 109.5
N5 C31 H31C 109.5
H31A C31 H31C 109.5
H31B C31 H31C 109.5
N5 C32 C33 109.3(2)
N5 C32 H32A 109.8
C33 C32 H32A 109.8
N5 C32 H32B 109.8
C33 C32 H32B 109.8
H32A C32 H32B 108.3
N6 C33 C32 106.84(19)
N6 C33 H33A 110.4
C32 C33 H33A 110.4
N6 C33 H33B 110.4
C32 C33 H33B 110.4
H33A C33 H33B 108.6
N6 C34 C7 128.0(2)
N6 C34 H34 116.0
C7 C34 H34 116.0
O4 C35 O3 126.0(2)
O4 C35 C36 117.4(2)
O3 C35 C36 116.6(2)
C35 C36 H36A 109.5
C35 C36 H36B 109.5
H36A C36 H36B 109.5
C35 C36 H36C 109.5
H36A C36 H36C 109.5
H36B C36 H36C 109.5
N7 C38 C37 177.0(9)

loop_
_geom_bond_atom_site_label_1
_geom_bond_atom_site_label_2
_geom_bond_distance
Co1 O4 2.0465(18)
Co1 N1 2.074(2)
Co1 O1 2.0796(17)
Co1 N3 2.089(2)
Co1 O2 2.1422(17)
Co1 N2 2.335(2)
Co2 O3 2.0200(18)
Co2 N4 2.067(2)
Co2 O2 2.0772(17)
Co2 N6 2.083(2)
Co2 O1 2.1804(17)
N1 C11 1.279(3)
N1 C12 1.474(3)
N2 C14 1.474(3)
N2 C13 1.483(3)
N2 C15 1.486(3)
N3 C17 1.288(3)
N3 C16 1.467(3)
N4 C28 1.286(3)
N4 C29 1.469(3)
N5 C31 1.462(3)
N5 C32 1.464(3)
N5 C30 1.499(4)
N6 C34 1.288(3)
N6 C33 1.476(3)
O1 C8 1.307(3)
O2 C18 1.314(3)
O3 C35 1.258(3)
O4 C35 1.256(3)
Cl1 O7 1.385(3)
Cl1 O5 1.413(2)
Cl1 O8 1.424(2)
Cl1 O6 1.458(3)
C1 C4 1.530(4)
C1 H1A 0.9800
C1 H1B 0.9800
C1 H1C 0.9800
C2 C4 1.541(4)
C2 H2A 0.9800
C2 H2B 0.9800
C2 H2C 0.9800
C3 C4 1.524(4)
C3 H3A 0.9800
C3 H3B 0.9800
C3 H3C 0.9800
C4 C5 1.533(3)
C5 C9 1.392(3)
C5 C6 1.392(3)
C6 C7 1.407(3)
C6 H6 0.9500
C7 C8 1.426(3)
C7 C34 1.449(3)
C8 C10 1.430(3)
C9 C10 1.396(3)
C9 H9 0.9500
C10 C11 1.452(3)
C11 H11 0.9500
C12 C13 1.513(4)
C12 H12A 0.9900
C12 H12B 0.9900
C13 H13A 0.9900
C13 H13B 0.9900
C14 H14A 0.9800
C14 H14B 0.9800
C14 H14C 0.9800
C15 C16 1.536(3)
C15 H15A 0.9900
C15 H15B 0.9900
C16 H16A 0.9900
C16 H16B 0.9900
C17 C19 1.451(3)
C17 H17 0.9500
C18 C27 1.422(3)
C18 C19 1.423(3)
C19 C20 1.407(3)
C20 C21 1.390(4)
C20 H20 0.9500
C21 C26 1.392(3)
C21 C22 1.537(3)
C22 C24 1.528(4)
C22 C23 1.532(4)
C22 C25 1.535(4)
C23 H23A 0.9800
C23 H23B 0.9800
C23 H23C 0.9800
C24 H24A 0.9800
C24 H24B 0.9800
C24 H24C 0.9800
C25 H25A 0.9800
C25 H25B 0.9800
C25 H25C 0.9800
C26 C27 1.406(3)
C26 H26 0.9500
C27 C28 1.453(3)
C28 H28 0.9500
C29 C30 1.502(4)
C29 H29A 0.9900
C29 H29B 0.9900
C30 H30A 0.9900
C30 H30B 0.9900
C31 H31A 0.9800
C31 H31B 0.9800
C31 H31C 0.9800
C32 C33 1.523(3)
C32 H32A 0.9900
C32 H32B 0.9900
C33 H33A 0.9900
C33 H33B 0.9900
C34 H34 0.9500
C35 C36 1.514(3)
C36 H36A 0.9800
C36 H36B 0.9800
C36 H36C 0.9800
N7 C38 1.143(10)
C37 C38 1.433(13)
C37 H37A 0.9800
C37 H37B 0.9800
C37 H37C 0.9800
